data_7243787
loop_
_publ_author_name
'Zhou, Lu'
'Chen, Zhaopeng'
'Li, Jiahui'
'Li, Baolin'

_publ_section_title
;
 Synthesis of dithienofurans via cascade copper catalysed dual C--S
 coupling and ring closure reactions under mild conditions
;
_journal_issue 54
_journal_name_full 'RSC Advances'
_journal_page_first 34071
_journal_page_last 34078
_journal_paper_doi 10.1039/D1RA06881D
_journal_volume 11
_journal_year 2021
_chemical_formula_moiety 'C20 H12 O S2'
_chemical_formula_sum 'C20 H12 O S2'
_chemical_formula_weight 332.42
_chemical_name_common 2,6-diphenyldithieno[3,2-b:2',3'-d]furan
_space_group_crystal_system monoclinic
_space_group_IT_number 14
_space_group_name_Hall '-P 2ybc'
_space_group_name_H-M_alt 'P 1 21/c 1'
_atom_sites_solution_hydrogens geom
_atom_sites_solution_primary direct
_audit_creation_date 2021-04-09
_audit_creation_method
;
Olex2 1.3
(compiled 2020.07.31 svn.rc2a77460 for OlexSys, GUI svn.r6145)
;
_audit_update_record
;
2021-10-12 deposited with the CCDC.	2021-10-12 downloaded from the CCDC.
;
_cell_angle_alpha 90
_cell_angle_beta 97.279(14)
_cell_angle_gamma 90
_cell_formula_units_Z 2
_cell_length_a 16.763(2)
_cell_length_b 5.6910(10)
_cell_length_c 7.7824(11)
_cell_measurement_reflns_used 1047
_cell_measurement_temperature 150.00(10)
_cell_measurement_theta_max 27.7300
_cell_measurement_theta_min 2.4400
_cell_volume 736.44(19)
_computing_cell_refinement 'CrysAlisPro 1.171.38.43f (Rigaku OD, 2015)'
_computing_data_collection 'CrysAlisPro 1.171.38.43f (Rigaku OD, 2015)'
_computing_data_reduction 'CrysAlisPro 1.171.38.43f (Rigaku OD, 2015)'
_computing_molecular_graphics 'Olex2 1.3 (Dolomanov et al., 2009)'
_computing_publication_material 'Olex2 1.3 (Dolomanov et al., 2009)'
_computing_structure_refinement 'SHELXL 2018/3 (Sheldrick, 2015)'
_computing_structure_solution 'SHELXS  (Sheldrick, 2008)'
_diffrn_ambient_environment N~2~
_diffrn_ambient_temperature 150.00(10)
_diffrn_detector 'CCD plate'
_diffrn_detector_area_resol_mean 10.5368
_diffrn_detector_type AtlasS2
_diffrn_measured_fraction_theta_full 0.999
_diffrn_measured_fraction_theta_max 0.883
_diffrn_measurement_details
;
List of Runs (angles in degrees, time in seconds):

  # Type    Start    End  Width  t~exp~   \w     \q     \k     \f   Frames
#--------------------------------------------------------------------------
  1  \w    -80.00  16.00   0.75    2.00    --  -11.27 -57.00-180.00  128
  2  \w    -26.00  53.50   0.75    2.00    --  -11.27   0.00-180.00  106
  3  \w     69.00  96.00   0.75    2.00    --   11.90-178.00  30.00   36
;
_diffrn_measurement_device 'four-circle diffractometer'
_diffrn_measurement_device_type 'SuperNova, Dual, Cu at zero, AtlasS2'
_diffrn_measurement_method '\w scans'
_diffrn_orient_matrix_type 'CrysAlisPro convention (1999,Acta A55,543-557)'
_diffrn_orient_matrix_UB_11 -0.0303270000
_diffrn_orient_matrix_UB_12 0.0420222000
_diffrn_orient_matrix_UB_13 -0.0645495000
_diffrn_orient_matrix_UB_21 -0.0283255000
_diffrn_orient_matrix_UB_22 -0.0034557000
_diffrn_orient_matrix_UB_23 0.0602932000
_diffrn_orient_matrix_UB_31 0.0100299000
_diffrn_orient_matrix_UB_32 0.1173739000
_diffrn_orient_matrix_UB_33 0.0248258000
_diffrn_radiation_monochromator mirror
_diffrn_radiation_probe x-ray
_diffrn_radiation_type 'Mo K\a'
_diffrn_radiation_wavelength 0.71073
_diffrn_reflns_av_R_equivalents 0.0241
_diffrn_reflns_av_unetI/netI 0.0462
_diffrn_reflns_Laue_measured_fraction_full 0.999
_diffrn_reflns_Laue_measured_fraction_max 0.883
_diffrn_reflns_limit_h_max 23
_diffrn_reflns_limit_h_min -20
_diffrn_reflns_limit_k_max 7
_diffrn_reflns_limit_k_min -7
_diffrn_reflns_limit_l_max 8
_diffrn_reflns_limit_l_min -10
_diffrn_reflns_number 3848
_diffrn_reflns_point_group_measured_fraction_full 0.999
_diffrn_reflns_point_group_measured_fraction_max 0.883
_diffrn_reflns_theta_full 25.242
_diffrn_reflns_theta_max 29.298
_diffrn_reflns_theta_min 2.450
_diffrn_source 'micro-focus sealed X-ray tube'
_diffrn_source_type 'SuperNova (Mo) X-ray Source'
_diffrn_standards_number 0
_exptl_absorpt_coefficient_mu 0.362
_exptl_absorpt_correction_T_max 1.00000
_exptl_absorpt_correction_T_min 0.81337
_exptl_absorpt_correction_type multi-scan
_exptl_absorpt_process_details
;
CrysAlisPro 1.171.38.43f (Rigaku Oxford Diffraction, 2015)
Empirical absorption correction using spherical harmonics,
 implemented in SCALE3 ABSPACK scaling algorithm.
;
_exptl_crystal_colour yellow
_exptl_crystal_colour_primary yellow
_exptl_crystal_density_diffrn 1.499
_exptl_crystal_description block
_exptl_crystal_F_000 344
_exptl_crystal_size_max 0.14
_exptl_crystal_size_mid 0.13
_exptl_crystal_size_min 0.12
_refine_diff_density_max 0.303
_refine_diff_density_min -0.333
_refine_diff_density_rms 0.055
_refine_ls_extinction_method none
_refine_ls_goodness_of_fit_ref 1.046
_refine_ls_hydrogen_treatment constr
_refine_ls_matrix_type full
_refine_ls_number_parameters 184
_refine_ls_number_reflns 1776
_refine_ls_number_restraints 186
_refine_ls_restrained_S_all 1.022
_refine_ls_R_factor_all 0.0940
_refine_ls_R_factor_gt 0.0610
_refine_ls_shift/su_max 0.000
_refine_ls_shift/su_mean 0.000
_refine_ls_structure_factor_coef Fsqd
_refine_ls_weighting_details 'w=1/[\s^2^(Fo^2^)+(0.0441P)^2^+0.5665P] where P=(Fo^2^+2Fc^2^)/3'
_refine_ls_weighting_scheme calc
_refine_ls_wR_factor_gt 0.1248
_refine_ls_wR_factor_ref 0.1449
_reflns_Friedel_coverage 0.000
_reflns_number_gt 1253
_reflns_number_total 1776
_reflns_threshold_expression 'I > 2\s(I)'
_cod_data_source_file d1ra06881d2.cif
_cod_data_source_block 2959
_cod_original_cell_volume 736.4(2)
_cod_database_code 7243787
_shelx_shelxl_version_number 2018/3
_shelx_space_group_comment
;
The symmetry employed for this shelxl refinement is uniquely defined
by the following loop, which should always be used as a source of
symmetry information in preference to the above space-group names.
They are only intended as comments.
;
_shelx_estimated_absorpt_t_max 0.958
_shelx_estimated_absorpt_t_min 0.951
_reflns_odcompleteness_completeness 99.52
_reflns_odcompleteness_iscentric 1
_reflns_odcompleteness_theta 26.32
_olex2_refinement_description
;
1. Fixed Uiso
 At 1.2 times of:
  All C(H) groups
2. Rigid body (RIGU) restrains
 C6, S2, C8, C5, C7, C15, C4, C16, C20, S1, C3, O1, C17, C19, C1, C2, C18, C9,
 C10, C14, C11, C13, C12
 with sigma for 1-2 distances of 0.001 and sigma for 1-3 distances of 0.002
3. Others
 Fixed Sof: S1(0.5) S2(0.5) O1(0.5) C1(0.5) C2(0.5) H2(0.5) C3(0.5) C4(0.5)
 C5(0.5) C6(0.5) C7(0.5) H7(0.5) C8(0.5) C9(0.5) C10(0.5) H10(0.5) C11(0.5)
 H11(0.5) C12(0.5) H12(0.5) C13(0.5) H13(0.5) C14(0.5) H14(0.5) C15(0.5)
 C16(0.5) H16(0.5) C17(0.5) H17(0.5) C18(0.5) H18(0.5) C19(0.5) H19(0.5)
 C20(0.5) H20(0.5)
4.a Aromatic/amide H refined with riding coordinates:
 C2(H2), C7(H7), C10(H10), C11(H11), C12(H12), C13(H13), C14(H14), C16(H16),
 C17(H17), C18(H18), C19(H19), C20(H20)
4.b Fitted hexagon refined as free rotating group:
 C9(C10,C11,C12,C13,C14), C15(C16,C17,C18,C19,C20)
;
_olex2_submission_special_instructions 'No special instructions were received'
_oxdiff_exptl_absorpt_empirical_details
;
Empirical correction (ABSPACK) includes:
- Absorption correction using spherical harmonics
- Frame scaling
;
_oxdiff_exptl_absorpt_empirical_full_max 1.233
_oxdiff_exptl_absorpt_empirical_full_min 0.736

loop_
_space_group_symop_operation_xyz
'x, y, z'
'-x, y+1/2, -z+1/2'
'-x, -y, -z'
'x, -y-1/2, z-1/2'

loop_
_atom_site_label
_atom_site_type_symbol
_atom_site_fract_x
_atom_site_fract_y
_atom_site_fract_z
_atom_site_U_iso_or_equiv
_atom_site_adp_type
_atom_site_occupancy
_atom_site_site_symmetry_order
_atom_site_calc_flag
_atom_site_refinement_flags_posn
_atom_site_refinement_flags_adp
_atom_site_refinement_flags_occupancy
_atom_site_disorder_assembly
_atom_site_disorder_group
S1 S 0.60335(8) 0.6456(2) 0.36502(15) 0.0316(3) Uani 0.5 1 d . . P A -1
S2 S 0.36464(7) 0.6492(3) 0.48579(17) 0.0294(3) Uani 0.5 1 d . . P A -1
O1 O 0.51257(18) 0.1463(5) 0.6032(4) 0.0328(7) Uani 0.5 1 d . . P A -1
C1 C 0.6763(3) 0.4283(9) 0.4196(5) 0.0256(9) Uani 0.5 1 d . . P A -1
C2 C 0.6457(3) 0.2352(10) 0.5056(7) 0.0295(11) Uani 0.5 1 d . . P A -1
H2 H 0.674981 0.098228 0.544470 0.035 Uiso 0.5 1 calc R U P A -1
C3 C 0.5662(3) 0.2787(8) 0.5237(5) 0.0279(8) Uani 0.5 1 d . . P A -1
C4 C 0.5334(6) 0.4858(17) 0.4572(10) 0.0219(15) Uani 0.5 1 d . . P A -1
C5 C 0.4523(6) 0.4886(18) 0.4979(10) 0.0231(14) Uani 0.5 1 d . . P A -1
C6 C 0.4445(3) 0.2812(8) 0.5861(5) 0.0279(8) Uani 0.5 1 d . . P A -1
C7 C 0.3692(3) 0.2401(10) 0.6435(6) 0.0305(9) Uani 0.5 1 d . . P A -1
H7 H 0.354905 0.103909 0.703287 0.037 Uiso 0.5 1 calc R U P A -1
C8 C 0.3193(3) 0.4315(9) 0.5982(5) 0.0260(8) Uani 0.5 1 d . . P A -1
C9 C 0.7585(3) 0.4558(10) 0.3696(10) 0.0333(15) Uani 0.5 1 d G . P A -1
C10 C 0.8175(5) 0.2898(12) 0.4221(14) 0.042(2) Uani 0.5 1 d G . P A -1
H10 H 0.804389 0.154203 0.483956 0.051 Uiso 0.5 1 calc R U P A -1
C11 C 0.8955(4) 0.3224(18) 0.3840(18) 0.054(2) Uani 0.5 1 d G . P A -1
H11 H 0.935791 0.208986 0.419908 0.064 Uiso 0.5 1 calc R U P A -1
C12 C 0.9146(3) 0.521(2) 0.2935(18) 0.060(3) Uani 0.5 1 d G . P A -1
H12 H 0.967985 0.543092 0.267503 0.072 Uiso 0.5 1 calc R U P A -1
C13 C 0.8557(3) 0.6868(15) 0.2410(13) 0.054(2) Uani 0.5 1 d G . P A -1
H13 H 0.868779 0.822417 0.179142 0.064 Uiso 0.5 1 calc R U P A -1
C14 C 0.7777(3) 0.6542(11) 0.2791(10) 0.0420(16) Uani 0.5 1 d G . P A -1
H14 H 0.737376 0.767638 0.243188 0.050 Uiso 0.5 1 calc R U P A -1
C15 C 0.2335(3) 0.4590(10) 0.6278(11) 0.0341(15) Uani 0.5 1 d G . P A -1
C16 C 0.1888(5) 0.6516(12) 0.5617(14) 0.042(2) Uani 0.5 1 d G . P A -1
H16 H 0.212510 0.766597 0.495652 0.051 Uiso 0.5 1 calc R U P A -1
C17 C 0.1093(5) 0.6761(17) 0.5923(18) 0.057(3) Uani 0.5 1 d G . P A -1
H17 H 0.078692 0.807832 0.547176 0.068 Uiso 0.5 1 calc R U P A -1
C18 C 0.0746(4) 0.508(2) 0.6890(17) 0.055(2) Uani 0.5 1 d G . P A -1
H18 H 0.020230 0.524694 0.709925 0.066 Uiso 0.5 1 calc R U P A -1
C19 C 0.1193(3) 0.3153(15) 0.7551(13) 0.0525(19) Uani 0.5 1 d G . P A -1
H19 H 0.095584 0.200319 0.821151 0.063 Uiso 0.5 1 calc R U P A -1
C20 C 0.1988(3) 0.2908(11) 0.7245(10) 0.0421(16) Uani 0.5 1 d G . P A -1
H20 H 0.229403 0.159080 0.769629 0.050 Uiso 0.5 1 calc R U P A -1

loop_
_atom_site_aniso_label
_atom_site_aniso_U_11
_atom_site_aniso_U_22
_atom_site_aniso_U_33
_atom_site_aniso_U_23
_atom_site_aniso_U_13
_atom_site_aniso_U_12
S1 0.0296(7) 0.0367(7) 0.0286(6) 0.0090(6) 0.0050(5) 0.0023(6)
S2 0.0286(6) 0.0332(8) 0.0264(6) 0.0049(6) 0.0039(5) 0.0059(6)
O1 0.0355(15) 0.0338(15) 0.0296(16) 0.0103(12) 0.0062(12) 0.0072(12)
C1 0.0263(18) 0.034(2) 0.0161(19) 0.0014(18) 0.0011(15) 0.0045(17)
C2 0.037(2) 0.026(2) 0.025(2) 0.004(2) 0.0034(18) 0.0079(18)
C3 0.0330(17) 0.0326(19) 0.0175(18) 0.0057(15) 0.0006(15) 0.0053(14)
C4 0.025(3) 0.028(3) 0.011(4) 0.001(3) -0.003(2) 0.002(2)
C5 0.026(3) 0.032(3) 0.010(4) -0.002(2) -0.001(3) 0.001(2)
C6 0.0350(18) 0.0322(19) 0.0165(18) -0.0001(15) 0.0027(16) 0.0063(14)
C7 0.034(2) 0.029(2) 0.027(2) -0.0002(18) -0.0012(17) -0.0074(16)
C8 0.0264(17) 0.033(2) 0.018(2) -0.0022(18) 0.0015(15) -0.0066(16)
C9 0.0196(18) 0.062(4) 0.016(2) -0.011(3) -0.0048(17) -0.004(2)
C10 0.033(3) 0.078(5) 0.015(3) -0.010(3) 0.003(2) 0.014(2)
C11 0.031(3) 0.116(6) 0.015(3) -0.003(3) 0.003(3) 0.016(3)
C12 0.027(3) 0.129(6) 0.023(5) 0.005(4) 0.000(3) 0.007(3)
C13 0.018(3) 0.118(5) 0.023(3) 0.011(3) -0.005(3) -0.006(3)
C14 0.018(3) 0.080(4) 0.026(3) 0.003(3) -0.004(3) -0.006(3)
C15 0.024(2) 0.060(4) 0.017(2) -0.016(3) 0.0005(19) -0.005(2)
C16 0.032(3) 0.074(4) 0.022(3) -0.009(3) 0.011(2) 0.008(2)
C17 0.031(3) 0.117(6) 0.023(5) 0.004(4) 0.009(3) 0.017(3)
C18 0.022(3) 0.126(6) 0.017(3) -0.002(4) -0.003(3) 0.001(3)
C19 0.018(3) 0.115(5) 0.024(3) 0.001(3) -0.003(3) -0.010(3)
C20 0.017(3) 0.084(4) 0.023(3) 0.001(3) -0.007(2) -0.012(3)

loop_
_atom_type_symbol
_atom_type_description
_atom_type_scat_dispersion_real
_atom_type_scat_dispersion_imag
_atom_type_scat_source
C C 0.0033 0.0016 'International Tables Vol C Tables 4.2.6.8 and 6.1.1.4'
H H 0.0000 0.0000 'International Tables Vol C Tables 4.2.6.8 and 6.1.1.4'
O O 0.0106 0.0060 'International Tables Vol C Tables 4.2.6.8 and 6.1.1.4'
S S 0.1246 0.1234 'International Tables Vol C Tables 4.2.6.8 and 6.1.1.4'

loop_
_geom_angle_atom_site_label_1
_geom_angle_atom_site_label_2
_geom_angle_atom_site_label_3
_geom_angle
_geom_angle_site_symmetry_1
_geom_angle_site_symmetry_3
_geom_angle_publ_flag
C4 S1 C1 91.0(4) . . ?
C5 S2 C8 91.1(4) . . ?
C6 O1 C3 103.5(3) . . ?
C2 C1 S1 112.2(4) . . ?
C2 C1 C9 127.5(5) . . ?
C9 C1 S1 120.2(4) . . ?
C1 C2 H2 125.6 . . ?
C3 C2 C1 108.8(5) . . ?
C3 C2 H2 125.6 . . ?
O1 C3 C2 129.9(4) . . ?
C4 C3 O1 112.6(6) . . ?
C4 C3 C2 117.5(6) . . ?
C3 C4 S1 110.5(7) . . ?
C3 C4 C5 105.8(6) . . ?
C5 C4 S1 143.6(4) . . ?
C4 C5 S2 145.0(5) . . ?
C6 C5 S2 110.3(7) . . ?
C6 C5 C4 104.6(6) . . ?
O1 C6 C5 113.5(6) . . ?
O1 C6 C7 130.2(4) . . ?
C5 C6 C7 116.3(6) . . ?
C6 C7 H7 125.6 . . ?
C8 C7 C6 108.9(5) . . ?
C8 C7 H7 125.6 . . ?
C7 C8 S2 113.3(4) . . ?
C7 C8 C15 127.1(5) . . ?
C15 C8 S2 119.5(4) . . ?
C10 C9 C1 120.0(4) . . ?
C10 C9 C14 120.0 . . ?
C14 C9 C1 119.9(4) . . ?
C9 C10 H10 120.0 . . ?
C11 C10 C9 120.0 . . ?
C11 C10 H10 120.0 . . ?
C10 C11 H11 120.0 . . ?
C10 C11 C12 120.0 . . ?
C12 C11 H11 120.0 . . ?
C11 C12 H12 120.0 . . ?
C13 C12 C11 120.0 . . ?
C13 C12 H12 120.0 . . ?
C12 C13 H13 120.0 . . ?
C14 C13 C12 120.0 . . ?
C14 C13 H13 120.0 . . ?
C9 C14 H14 120.0 . . ?
C13 C14 C9 120.0 . . ?
C13 C14 H14 120.0 . . ?
C16 C15 C8 120.7(4) . . ?
C16 C15 C20 120.0 . . ?
C20 C15 C8 119.3(4) . . ?
C15 C16 H16 120.0 . . ?
C15 C16 C17 120.0 . . ?
C17 C16 H16 120.0 . . ?
C16 C17 H17 120.0 . . ?
C18 C17 C16 120.0 . . ?
C18 C17 H17 120.0 . . ?
C17 C18 H18 120.0 . . ?
C17 C18 C19 120.0 . . ?
C19 C18 H18 120.0 . . ?
C18 C19 H19 120.0 . . ?
C20 C19 C18 120.0 . . ?
C20 C19 H19 120.0 . . ?
C15 C20 H20 120.0 . . ?
C19 C20 C15 120.0 . . ?
C19 C20 H20 120.0 . . ?

loop_
_geom_bond_atom_site_label_1
_geom_bond_atom_site_label_2
_geom_bond_distance
_geom_bond_site_symmetry_2
_geom_bond_publ_flag
S1 C1 1.754(5) . ?
S1 C4 1.712(11) . ?
S2 C5 1.723(11) . ?
S2 C8 1.746(5) . ?
O1 C3 1.378(5) . ?
O1 C6 1.367(5) . ?
C1 C2 1.417(7) . ?
C1 C9 1.487(6) . ?
C2 H2 0.9500 . ?
C2 C3 1.379(7) . ?
C3 C4 1.374(10) . ?
C4 C5 1.434(5) . ?
C5 C6 1.380(11) . ?
C6 C7 1.411(7) . ?
C7 H7 0.9500 . ?
C7 C8 1.392(7) . ?
C8 C15 1.492(6) . ?
C9 C10 1.3900 . ?
C9 C14 1.3900 . ?
C10 H10 0.9500 . ?
C10 C11 1.3900 . ?
C11 H11 0.9500 . ?
C11 C12 1.3900 . ?
C12 H12 0.9500 . ?
C12 C13 1.3900 . ?
C13 H13 0.9500 . ?
C13 C14 1.3900 . ?
C14 H14 0.9500 . ?
C15 C16 1.3900 . ?
C15 C20 1.3900 . ?
C16 H16 0.9500 . ?
C16 C17 1.3900 . ?
C17 H17 0.9500 . ?
C17 C18 1.3900 . ?
C18 H18 0.9500 . ?
C18 C19 1.3900 . ?
C19 H19 0.9500 . ?
C19 C20 1.3900 . ?
C20 H20 0.9500 . ?

loop_
_geom_torsion_atom_site_label_1
_geom_torsion_atom_site_label_2
_geom_torsion_atom_site_label_3
_geom_torsion_atom_site_label_4
_geom_torsion
_geom_torsion_site_symmetry_1
_geom_torsion_site_symmetry_2
_geom_torsion_site_symmetry_3
_geom_torsion_site_symmetry_4
_geom_torsion_publ_flag
S1 C1 C2 C3 -1.0(5) . . . . ?
S1 C1 C9 C10 176.2(5) . . . . ?
S1 C1 C9 C14 -0.1(7) . . . . ?
S1 C4 C5 S2 0.3(12) . . . . ?
S1 C4 C5 C6 -176.8(7) . . . . ?
S2 C5 C6 O1 -179.0(3) . . . . ?
S2 C5 C6 C7 1.3(7) . . . . ?
S2 C8 C15 C16 2.3(7) . . . . ?
S2 C8 C15 C20 -176.9(4) . . . . ?
O1 C3 C4 S1 178.5(3) . . . . ?
O1 C3 C4 C5 0.5(6) . . . . ?
O1 C6 C7 C8 178.8(4) . . . . ?
C1 S1 C4 C3 -0.3(5) . . . . ?
C1 S1 C4 C5 176.6(7) . . . . ?
C1 C2 C3 O1 -177.7(4) . . . . ?
C1 C2 C3 C4 0.9(7) . . . . ?
C1 C9 C10 C11 -176.3(7) . . . . ?
C1 C9 C14 C13 176.3(7) . . . . ?
C2 C1 C9 C10 -6.3(8) . . . . ?
C2 C1 C9 C14 177.4(5) . . . . ?
C2 C3 C4 S1 -0.3(7) . . . . ?
C2 C3 C4 C5 -178.4(4) . . . . ?
C3 O1 C6 C5 1.0(5) . . . . ?
C3 O1 C6 C7 -179.3(5) . . . . ?
C3 C4 C5 S2 177.2(8) . . . . ?
C3 C4 C5 C6 0.1(5) . . . . ?
C4 S1 C1 C2 0.8(4) . . . . ?
C4 S1 C1 C9 178.6(5) . . . . ?
C4 C5 C6 O1 -0.8(6) . . . . ?
C4 C5 C6 C7 179.5(4) . . . . ?
C5 S2 C8 C7 -0.3(4) . . . . ?
C5 S2 C8 C15 -177.3(5) . . . . ?
C5 C6 C7 C8 -1.5(6) . . . . ?
C6 O1 C3 C2 177.8(5) . . . . ?
C6 O1 C3 C4 -0.9(5) . . . . ?
C6 C7 C8 S2 1.0(5) . . . . ?
C6 C7 C8 C15 177.7(5) . . . . ?
C7 C8 C15 C16 -174.2(6) . . . . ?
C7 C8 C15 C20 6.6(8) . . . . ?
C8 S2 C5 C4 -177.5(7) . . . . ?
C8 S2 C5 C6 -0.5(5) . . . . ?
C8 C15 C16 C17 -179.2(7) . . . . ?
C8 C15 C20 C19 179.2(7) . . . . ?
C9 C1 C2 C3 -178.7(5) . . . . ?
C9 C10 C11 C12 0.0 . . . . ?
C10 C9 C14 C13 0.0 . . . . ?
C10 C11 C12 C13 0.0 . . . . ?
C11 C12 C13 C14 0.0 . . . . ?
C12 C13 C14 C9 0.0 . . . . ?
C14 C9 C10 C11 0.0 . . . . ?
C15 C16 C17 C18 0.0 . . . . ?
C16 C15 C20 C19 0.0 . . . . ?
C16 C17 C18 C19 0.0 . . . . ?
C17 C18 C19 C20 0.0 . . . . ?
C18 C19 C20 C15 0.0 . . . . ?
C20 C15 C16 C17 0.0 . . . . ?
